data_4311016
loop_
_publ_author_name
'Bruce E. Hodson'
'Thomas D. McGrath'
'F. Gordon A. Stone'

_publ_contact_author_address
; Department of Chemistry and Biochemistry
  Baylor University
  PO Box 97348
  Waco
  TX, 76798-7348
  USA
;
_publ_contact_author_email Gordon_Stone@baylor.edu
_publ_contact_author_fax '+1 254 710 2403'
_publ_contact_author_name 'Prof. F. Gordon A. Stone'
_publ_contact_author_phone '+1 254 710 4427'
_publ_section_title
;
 Synthesis, Structure and Dynamics of Nickelacarboranes Incorporating the
 [nido-7,9-C~2~B~9~H~11~]^2-^ Ligand
;
_journal_name_full 'Inorganic Chemistry'
_journal_page_first 3090
_journal_page_last 3097
_journal_paper_doi 10.1021/ic035458r
_journal_volume 43
_journal_year 2004
_chemical_formula_sum 'C19 H40 B9 N Ni'
_chemical_formula_weight 438.52
_chemical_name_systematic
; 
 ? 
;
_space_group_IT_number 14
_symmetry_cell_setting monoclinic
_symmetry_space_group_name_Hall '-P 2ybc'
_symmetry_space_group_name_H-M 'P 1 21/c 1'
_atom_sites_solution_hydrogens geom
_atom_sites_solution_primary direct
_atom_sites_solution_secondary difmap
_audit_creation_method SHELXL-97
_cell_angle_alpha 90.00
_cell_angle_beta 93.70(2)
_cell_angle_gamma 90.00
_cell_formula_units_Z 4
_cell_length_a 10.290(2)
_cell_length_b 13.537(4)
_cell_length_c 17.289(5)
_cell_measurement_reflns_used 25
_cell_measurement_temperature 173(2)
_cell_measurement_theta_max 24.321
_cell_measurement_theta_min 14.052
_cell_volume 2403.3(11)
_computing_cell_refinement 'Enraf-Nonius CAD4 (1989)'
_computing_data_collection 'Enraf-Nonius CAD4 (1989)'
_computing_data_reduction 'XCAD4 Siemens Software (Harms, 1993)'
_computing_molecular_graphics 'XP in SHELXTL-PC (Bruker, 1995)'
_computing_publication_material 'SHELXL-97 (Sheldrick, 1997)'
_computing_structure_refinement 'SHELXL-97 (Sheldrick, 1997)'
_computing_structure_solution 'SHELXS-97 (Sheldrick, 1990)'
_diffrn_ambient_temperature 173(2)
_diffrn_measured_fraction_theta_full 0.950
_diffrn_measured_fraction_theta_max 0.950
_diffrn_measurement_device_type 'Enraf-Nonius CAD4'
_diffrn_measurement_method \w-2\q/3
_diffrn_radiation_monochromator graphite
_diffrn_radiation_source 'fine-focus sealed tube'
_diffrn_radiation_type MoK\a
_diffrn_radiation_wavelength 0.71073
_diffrn_reflns_av_R_equivalents 0.0908
_diffrn_reflns_av_sigmaI/netI 0.0631
_diffrn_reflns_limit_h_max 12
_diffrn_reflns_limit_h_min 0
_diffrn_reflns_limit_k_max 16
_diffrn_reflns_limit_k_min 0
_diffrn_reflns_limit_l_max 21
_diffrn_reflns_limit_l_min -21
_diffrn_reflns_number 5286
_diffrn_reflns_theta_full 25.97
_diffrn_reflns_theta_max 25.97
_diffrn_reflns_theta_min 1.91
_diffrn_standards_decay_% 0
_diffrn_standards_interval_time 120
_diffrn_standards_number 3
_exptl_absorpt_coefficient_mu 0.814
_exptl_absorpt_correction_T_max 1.000
_exptl_absorpt_correction_T_min 0.670
_exptl_absorpt_correction_type numerical
_exptl_crystal_colour 'dark red'
_exptl_crystal_density_diffrn 1.212
_exptl_crystal_density_method 'not measured'
_exptl_crystal_description block
_exptl_crystal_F_000 936
_exptl_crystal_size_max 0.44
_exptl_crystal_size_mid 0.25
_exptl_crystal_size_min 0.13
_refine_diff_density_max 0.770
_refine_diff_density_min -0.799
_refine_diff_density_rms 0.163
_refine_ls_extinction_method none
_refine_ls_goodness_of_fit_ref 1.103
_refine_ls_hydrogen_treatment mixed
_refine_ls_matrix_type full
_refine_ls_number_parameters 280
_refine_ls_number_reflns 4675
_refine_ls_number_restraints 0
_refine_ls_restrained_S_all 1.103
_refine_ls_R_factor_all 0.1414
_refine_ls_R_factor_gt 0.0774
_refine_ls_shift/su_max 0.000
_refine_ls_shift/su_mean 0.000
_refine_ls_structure_factor_coef Fsqd
_refine_ls_weighting_details 'w=1/[\s^2^(Fo^2^)+(0.0355P)^2^+25.3835P] where P=(Fo^2^+2Fc^2^)/3'
_refine_ls_weighting_scheme calc
_refine_ls_wR_factor_gt 0.1693
_refine_ls_wR_factor_ref 0.2385
_reflns_number_gt 3181
_reflns_number_total 4675
_reflns_threshold_expression >2sigma(I)
_cod_data_source_file ic035458rsi20031218_072226_2.cif
_cod_data_source_block 1b
_cod_depositor_comments
;
The following automatic conversions were performed:

'_refine_ls_weighting_scheme' value 'calc
w=1/[\s^2^(Fo^2^)+(0.0355P)^2^+25.3835P] where P=(Fo^2^+2Fc^2^)/3'
was changed to 'calc'. New tag '_refine_ls_weighting_details' was
created. The value of the new tag was set to
'w=1/[\s^2^(Fo^2^)+(0.0355P)^2^+25.3835P] where P=(Fo^2^+2Fc^2^)/3'.

Automatic conversion script
Id: cif_fix_values 3143 2015-03-26 13:38:13Z robertas 
;
_cod_original_cell_volume 2403.2(11)
_cod_database_code 4311016

loop_
_symmetry_equiv_pos_as_xyz
'x, y, z'
'-x, y+1/2, -z+1/2'
'-x, -y, -z'
'x, -y-1/2, z-1/2'

loop_
_atom_site_label
_atom_site_type_symbol
_atom_site_fract_x
_atom_site_fract_y
_atom_site_fract_z
_atom_site_U_iso_or_equiv
_atom_site_adp_type
_atom_site_occupancy
_atom_site_calc_flag
_atom_site_refinement_flags
_atom_site_disorder_assembly
_atom_site_disorder_group
Ni Ni 0.63705(9) 0.34848(7) 0.07852(5) 0.0321(3) Uani 1 d . . .
C1 C 0.8153(7) 0.2882(5) 0.0409(4) 0.0311(15) Uani 1 d . . .
H1 H 0.8713 0.2572 0.0877 0.037 Uiso 1 calc R . .
B3 B 0.7984(8) 0.4139(6) 0.0329(5) 0.0368(19) Uani 1 d . . .
H3 H 0.8391 0.4680 0.0771 0.044 Uiso 1 calc R . .
B4 B 0.9024(8) 0.3435(6) -0.0265(5) 0.0352(17) Uani 1 d . . .
H4 H 1.0111 0.3506 -0.0213 0.042 Uiso 1 calc R . .
B5 B 0.8233(8) 0.2290(6) -0.0451(5) 0.0359(19) Uani 1 d . . .
H5 H 0.8787 0.1591 -0.0538 0.043 Uiso 1 calc R . .
B6 B 0.6776(8) 0.2303(6) 0.0055(5) 0.0319(17) Uani 1 d . . .
H6 H 0.6401 0.1600 0.0299 0.038 Uiso 1 calc R . .
C7 C 0.6611(8) 0.4338(6) -0.0242(4) 0.0380(17) Uani 1 d . . .
H7 H 0.6121 0.5017 -0.0216 0.046 Uiso 1 calc R . .
B8 B 0.8019(9) 0.4380(6) -0.0686(5) 0.0382(19) Uani 1 d . . .
H8 H 0.8440 0.5075 -0.0916 0.046 Uiso 1 calc R . .
B9 B 0.8151(8) 0.3227(7) -0.1160(5) 0.040(2) Uani 1 d . . .
H9 H 0.8656 0.3151 -0.1712 0.048 Uiso 1 calc R . .
B10 B 0.6706(8) 0.2519(7) -0.0967(5) 0.0392(19) Uani 1 d . . .
H10 H 0.6241 0.1973 -0.1385 0.047 Uiso 1 calc R . .
B11 B 0.5738(9) 0.3278(7) -0.0380(4) 0.039(2) Uani 1 d . . .
H11 H 0.4649 0.3248 -0.0438 0.046 Uiso 1 calc R . .
B12 B 0.6619(8) 0.3814(7) -0.1129(5) 0.040(2) Uani 1 d . . .
H12 H 0.6106 0.4123 -0.1667 0.048 Uiso 1 calc R . .
C11 C 0.6483(9) 0.4243(7) 0.1800(5) 0.049(2) Uani 1 d . . .
H11A H 0.7344 0.4272 0.2089 0.059 Uiso 1 calc R A 1
H11B H 0.5974 0.4862 0.1819 0.059 Uiso 1 calc R A 1
C12 C 0.5794(11) 0.3358(9) 0.1829(5) 0.039(3) Uani 0.77(2) d P B 1
H12A H 0.6092 0.2804 0.2180 0.047 Uiso 0.77(2) calc PR B 1
C13 C 0.4682(10) 0.3276(7) 0.1311(6) 0.033(3) Uani 0.77(2) d P B 1
H13A H 0.4121 0.3879 0.1303 0.040 Uiso 0.77(2) calc PR B 1
C12B C 0.509(4) 0.372(3) 0.162(2) 0.036(10) Uiso 0.23(2) d P B 2
H12B H 0.4259 0.4104 0.1524 0.044 Uiso 0.23(2) calc PR B 2
C13B C 0.516(3) 0.270(3) 0.155(2) 0.040(11) Uiso 0.23(2) d P B 2
H13B H 0.5602 0.2320 0.1984 0.048 Uiso 0.23(2) calc PR B 2
C21 C 0.3920(8) 0.2346(7) 0.1230(4) 0.0435(19) Uani 1 d . . .
C22 C 0.4228(9) 0.1418(8) 0.1501(5) 0.059(3) Uani 1 d . . .
H22A H 0.5063 0.1310 0.1754 0.071 Uiso 1 calc R . .
C23 C 0.3390(12) 0.0653(8) 0.1421(6) 0.068(3) Uani 1 d . . .
H23A H 0.3644 0.0025 0.1624 0.081 Uiso 1 calc R . .
C24 C 0.2173(12) 0.0767(7) 0.1051(6) 0.068(3) Uani 1 d . . .
H24A H 0.1588 0.0225 0.0992 0.082 Uiso 1 calc R . .
C25 C 0.1822(8) 0.1697(7) 0.0763(5) 0.051(2) Uani 1 d . . .
H25A H 0.0989 0.1804 0.0507 0.061 Uiso 1 calc R . .
C26 C 0.2716(8) 0.2465(6) 0.0859(4) 0.0411(18) Uani 1 d . . .
H26A H 0.2480 0.3098 0.0659 0.049 Uiso 1 calc R . .
N N 1.2039(5) 0.1204(4) -0.1711(3) 0.0293(12) Uani 1 d . . .
C31 C 1.3480(7) 0.0991(6) -0.1581(4) 0.0371(17) Uani 1 d . . .
H31A H 1.3684 0.0395 -0.1882 0.044 Uiso 1 calc R . .
H31B H 1.3969 0.1550 -0.1791 0.044 Uiso 1 calc R . .
C32 C 1.3959(7) 0.0831(6) -0.0746(5) 0.0436(19) Uani 1 d . . .
H32A H 1.4896 0.0692 -0.0718 0.065 Uiso 1 calc R . .
H32B H 1.3496 0.0271 -0.0533 0.065 Uiso 1 calc R . .
H32C H 1.3796 0.1427 -0.0445 0.065 Uiso 1 calc R . .
C41 C 1.1710(7) 0.2186(5) -0.1360(4) 0.0333(15) Uani 1 d . . .
H41A H 1.2008 0.2174 -0.0804 0.040 Uiso 1 calc R . .
H41B H 1.0750 0.2255 -0.1390 0.040 Uiso 1 calc R . .
C42 C 1.2278(10) 0.3093(7) -0.1723(6) 0.059(2) Uani 1 d . . .
H42A H 1.2021 0.3683 -0.1443 0.088 Uiso 1 calc R . .
H42B H 1.1950 0.3140 -0.2267 0.088 Uiso 1 calc R . .
H42C H 1.3230 0.3041 -0.1695 0.088 Uiso 1 calc R . .
C51 C 1.1747(8) 0.1209(6) -0.2575(4) 0.0413(18) Uani 1 d . . .
H51A H 1.2012 0.0565 -0.2785 0.050 Uiso 1 calc R . .
H51B H 1.2283 0.1727 -0.2804 0.050 Uiso 1 calc R . .
C52 C 1.0318(8) 0.1392(8) -0.2832(5) 0.057(2) Uani 1 d . . .
H52A H 1.0212 0.1388 -0.3399 0.086 Uiso 1 calc R . .
H52B H 1.0048 0.2035 -0.2637 0.086 Uiso 1 calc R . .
H52C H 0.9779 0.0871 -0.2624 0.086 Uiso 1 calc R . .
C61 C 1.1238(8) 0.0436(6) -0.1328(5) 0.0409(18) Uani 1 d . . .
H61A H 1.0306 0.0614 -0.1410 0.049 Uiso 1 calc R . .
H61B H 1.1466 0.0448 -0.0763 0.049 Uiso 1 calc R . .
C62 C 1.1423(10) -0.0608(6) -0.1623(6) 0.060(3) Uani 1 d . . .
H62A H 1.0888 -0.1065 -0.1340 0.090 Uiso 1 calc R . .
H62B H 1.2342 -0.0795 -0.1542 0.090 Uiso 1 calc R . .
H62C H 1.1159 -0.0637 -0.2177 0.090 Uiso 1 calc R . .

loop_
_atom_site_aniso_label
_atom_site_aniso_U_11
_atom_site_aniso_U_22
_atom_site_aniso_U_33
_atom_site_aniso_U_23
_atom_site_aniso_U_13
_atom_site_aniso_U_12
Ni 0.0332(5) 0.0361(5) 0.0271(4) -0.0031(4) 0.0026(3) 0.0018(4)
C1 0.027(3) 0.031(4) 0.035(4) -0.009(3) 0.003(3) 0.004(3)
B3 0.034(4) 0.034(4) 0.043(5) 0.004(4) 0.009(4) -0.012(4)
B4 0.039(4) 0.028(4) 0.039(4) 0.003(4) 0.004(3) 0.000(4)
B5 0.036(4) 0.023(4) 0.048(5) 0.000(4) 0.003(4) 0.001(3)
B6 0.040(4) 0.024(4) 0.032(4) -0.008(3) 0.007(3) 0.003(3)
C7 0.047(4) 0.039(4) 0.028(4) 0.006(3) 0.008(3) 0.015(3)
B8 0.041(5) 0.032(4) 0.042(5) 0.006(4) 0.008(4) 0.006(4)
B9 0.033(4) 0.047(5) 0.040(5) 0.000(4) 0.012(4) 0.007(4)
B10 0.036(5) 0.046(5) 0.036(4) -0.001(4) 0.005(4) -0.006(4)
B11 0.041(5) 0.053(6) 0.022(4) -0.008(4) -0.006(3) 0.011(4)
B12 0.029(4) 0.052(5) 0.038(4) 0.005(4) 0.001(3) 0.008(4)
C11 0.049(5) 0.057(5) 0.043(4) -0.023(4) 0.009(4) -0.009(4)
C12 0.043(6) 0.054(7) 0.022(5) 0.002(4) 0.006(4) 0.003(5)
C13 0.043(6) 0.030(6) 0.028(5) -0.005(4) 0.011(4) 0.007(4)
C21 0.043(4) 0.055(5) 0.035(4) -0.007(4) 0.019(3) -0.010(4)
C22 0.053(5) 0.082(7) 0.044(5) 0.014(5) 0.016(4) 0.027(5)
C23 0.102(9) 0.056(6) 0.051(6) 0.031(5) 0.042(6) 0.037(6)
C24 0.096(8) 0.046(5) 0.069(6) -0.013(5) 0.055(6) -0.032(6)
C25 0.039(4) 0.074(7) 0.041(4) -0.012(4) 0.011(4) 0.002(4)
C26 0.054(5) 0.037(4) 0.034(4) 0.001(3) 0.013(4) 0.005(4)
N 0.025(3) 0.033(3) 0.031(3) -0.001(2) 0.011(2) 0.003(2)
C31 0.030(4) 0.049(5) 0.033(4) 0.000(3) 0.007(3) 0.002(3)
C32 0.035(4) 0.046(5) 0.047(5) 0.001(4) -0.010(4) 0.006(4)
C41 0.034(4) 0.030(4) 0.036(4) -0.005(3) 0.003(3) 0.007(3)
C42 0.073(6) 0.049(5) 0.054(5) 0.012(4) 0.000(5) -0.006(5)
C51 0.047(4) 0.050(5) 0.028(4) 0.000(3) 0.010(3) 0.003(4)
C52 0.046(5) 0.073(6) 0.049(5) -0.004(5) -0.018(4) 0.007(5)
C61 0.040(4) 0.036(4) 0.047(4) 0.005(3) 0.002(3) -0.005(3)
C62 0.072(6) 0.036(5) 0.071(6) 0.011(4) -0.003(5) -0.004(4)

loop_
_atom_type_symbol
_atom_type_description
_atom_type_scat_dispersion_real
_atom_type_scat_dispersion_imag
_atom_type_scat_source
C C 0.0033 0.0016 'International Tables Vol C Tables 4.2.6.8 and 6.1.1.4'
H H 0.0000 0.0000 'International Tables Vol C Tables 4.2.6.8 and 6.1.1.4'
B B 0.0013 0.0007 'International Tables Vol C Tables 4.2.6.8 and 6.1.1.4'
N N 0.0061 0.0033 'International Tables Vol C Tables 4.2.6.8 and 6.1.1.4'
Ni Ni 0.3393 1.1124 'International Tables Vol C Tables 4.2.6.8 and 6.1.1.4'

loop_
_geom_angle_atom_site_label_1
_geom_angle_atom_site_label_2
_geom_angle_atom_site_label_3
_geom_angle
_geom_angle_site_symmetry_1
_geom_angle_site_symmetry_3
_geom_angle_publ_flag
C12 Ni C11 41.0(4) . . ?
C12 Ni C13 41.5(5) . . ?
C11 Ni C13 71.7(4) . . ?
C12 Ni C12B 27.0(10) . . ?
C11 Ni C12B 46.6(11) . . ?
C13 Ni C12B 25.3(10) . . ?
C12 Ni B3 133.5(4) . . ?
C11 Ni B3 96.3(3) . . ?
C13 Ni B3 162.7(4) . . ?
C12B Ni B3 140.1(11) . . ?
C12 Ni B6 125.2(4) . . ?
C11 Ni B6 154.7(4) . . ?
C13 Ni B6 111.9(4) . . ?
C12B Ni B6 135.1(11) . . ?
B3 Ni B6 84.4(3) . . ?
C12 Ni B11 141.9(4) . . ?
C11 Ni B11 153.6(4) . . ?
C13 Ni B11 101.0(4) . . ?
C12B Ni B11 121.7(11) . . ?
B3 Ni B11 84.2(4) . . ?
B6 Ni B11 51.7(3) . . ?
C12 Ni C7 151.0(4) . . ?
C11 Ni C7 116.1(3) . . ?
C13 Ni C7 126.3(4) . . ?
C12B Ni C7 127.8(11) . . ?
B3 Ni C7 47.2(3) . . ?
B6 Ni C7 82.8(3) . . ?
B11 Ni C7 47.3(3) . . ?
C12 Ni C1 124.4(4) . . ?
C11 Ni C1 116.9(3) . . ?
C13 Ni C1 148.7(3) . . ?
C12B Ni C1 151.4(11) . . ?
B3 Ni C1 47.8(3) . . ?
B6 Ni C1 47.2(3) . . ?
B11 Ni C1 82.9(3) . . ?
C7 Ni C1 78.9(3) . . ?
C12 Ni C13B 33.3(9) . . ?
C11 Ni C13B 74.0(10) . . ?
C13 Ni C13B 27.3(10) . . ?
C12B Ni C13B 38.8(15) . . ?
B3 Ni C13B 161.8(10) . . ?
B6 Ni C13B 97.8(10) . . ?
B11 Ni C13B 111.5(10) . . ?
C7 Ni C13B 151.0(10) . . ?
C1 Ni C13B 122.5(10) . . ?
B4 C1 B5 63.1(5) . . ?
B4 C1 B6 115.1(6) . . ?
B5 C1 B6 63.4(5) . . ?
B4 C1 B3 63.9(5) . . ?
B5 C1 B3 114.1(6) . . ?
B6 C1 B3 110.5(6) . . ?
B4 C1 Ni 122.8(5) . . ?
B5 C1 Ni 122.4(5) . . ?
B6 C1 Ni 64.8(3) . . ?
B3 C1 Ni 64.1(4) . . ?
C7 B3 C1 106.4(6) . . ?
C7 B3 B8 57.8(5) . . ?
C1 B3 B8 104.6(6) . . ?
C7 B3 B4 104.8(6) . . ?
C1 B3 B4 57.4(5) . . ?
B8 B3 B4 59.1(5) . . ?
C7 B3 Ni 68.4(4) . . ?
C1 B3 Ni 68.1(4) . . ?
B8 B3 Ni 121.1(5) . . ?
B4 B3 Ni 120.6(5) . . ?
C1 B4 B9 105.8(6) . . ?
C1 B4 B5 58.6(5) . . ?
B9 B4 B5 59.8(5) . . ?
C1 B4 B8 106.4(6) . . ?
B9 B4 B8 60.2(5) . . ?
B5 B4 B8 107.9(6) . . ?
C1 B4 B3 58.7(4) . . ?
B9 B4 B3 107.3(6) . . ?
B5 B4 B3 106.5(6) . . ?
B8 B4 B3 60.0(5) . . ?
C1 B5 B9 105.5(6) . . ?
C1 B5 B4 58.3(4) . . ?
B9 B5 B4 59.8(5) . . ?
C1 B5 B10 105.4(6) . . ?
B9 B5 B10 61.7(5) . . ?
B4 B5 B10 108.6(6) . . ?
C1 B5 B6 58.3(4) . . ?
B9 B5 B6 109.3(6) . . ?
B4 B5 B6 107.0(6) . . ?
B10 B5 B6 60.2(5) . . ?
C1 B6 B5 58.2(4) . . ?
C1 B6 B10 105.1(6) . . ?
B5 B6 B10 59.8(5) . . ?
C1 B6 B11 105.5(6) . . ?
B5 B6 B11 106.9(6) . . ?
B10 B6 B11 59.3(5) . . ?
C1 B6 Ni 68.0(3) . . ?
B5 B6 Ni 120.6(5) . . ?
B10 B6 Ni 118.3(5) . . ?
B11 B6 Ni 64.1(3) . . ?
B8 C7 B12 63.0(5) . . ?
B8 C7 B3 63.9(5) . . ?
B12 C7 B3 114.2(6) . . ?
B8 C7 B11 115.2(6) . . ?
B12 C7 B11 63.4(5) . . ?
B3 C7 B11 111.1(6) . . ?
B8 C7 Ni 122.9(5) . . ?
B12 C7 Ni 122.2(5) . . ?
B3 C7 Ni 64.4(4) . . ?
B11 C7 Ni 64.8(4) . . ?
C7 B8 B12 58.7(5) . . ?
C7 B8 B4 106.6(6) . . ?
B12 B8 B4 107.7(6) . . ?
C7 B8 B9 106.0(6) . . ?
B12 B8 B9 60.1(5) . . ?
B4 B8 B9 59.6(5) . . ?
C7 B8 B3 58.3(5) . . ?
B12 B8 B3 106.3(6) . . ?
B4 B8 B3 60.8(5) . . ?
B9 B8 B3 107.5(6) . . ?
B5 B9 B4 60.3(5) . . ?
B5 B9 B12 107.7(6) . . ?
B4 B9 B12 107.8(6) . . ?
B5 B9 B8 108.3(6) . . ?
B4 B9 B8 60.2(5) . . ?
B12 B9 B8 59.7(5) . . ?
B5 B9 B10 59.7(5) . . ?
B4 B9 B10 107.4(6) . . ?
B12 B9 B10 59.4(5) . . ?
B8 B9 B10 106.9(6) . . ?
B12 B10 B5 106.5(6) . . ?
B12 B10 B6 108.4(6) . . ?
B5 B10 B6 60.0(5) . . ?
B12 B10 B11 60.0(5) . . ?
B5 B10 B11 108.7(6) . . ?
B6 B10 B11 61.5(5) . . ?
B12 B10 B9 59.0(5) . . ?
B5 B10 B9 58.6(5) . . ?
B6 B10 B9 106.7(6) . . ?
B11 B10 B9 107.1(6) . . ?
C7 B11 B12 58.0(5) . . ?
C7 B11 B10 104.8(6) . . ?
B12 B11 B10 59.6(5) . . ?
C7 B11 B6 105.2(6) . . ?
B12 B11 B6 106.4(6) . . ?
B10 B11 B6 59.2(5) . . ?
C7 B11 Ni 67.9(4) . . ?
B12 B11 Ni 120.2(6) . . ?
B10 B11 Ni 118.1(5) . . ?
B6 B11 Ni 64.1(3) . . ?
C7 B12 B8 58.3(5) . . ?
C7 B12 B9 105.8(6) . . ?
B8 B12 B9 60.2(5) . . ?
C7 B12 B10 105.9(6) . . ?
B8 B12 B10 109.2(6) . . ?
B9 B12 B10 61.7(5) . . ?
C7 B12 B11 58.6(5) . . ?
B8 B12 B11 107.5(6) . . ?
B9 B12 B11 109.6(6) . . ?
B10 B12 B11 60.4(5) . . ?
C12 C11 C12B 35.3(13) . . ?
C12 C11 Ni 66.1(5) . . ?
C12B C11 Ni 67.2(14) . . ?
C11 C12 C13 116.0(10) . . ?
C11 C12 Ni 72.8(5) . . ?
C13 C12 Ni 72.6(5) . . ?
C12 C13 C21 121.9(9) . . ?
C12 C13 Ni 65.9(5) . . ?
C21 C13 Ni 122.5(6) . . ?
C13B C12B C11 113(3) . . ?
C13B C12B Ni 75(2) . . ?
C11 C12B Ni 66.2(13) . . ?
C12B C13B C21 108(3) . . ?
C12B C13B Ni 67(2) . . ?
C21 C13B Ni 118(2) . . ?
C26 C21 C22 116.8(8) . . ?
C26 C21 C13B 153.5(18) . . ?
C22 C21 C13B 89.7(17) . . ?
C26 C21 C13 113.7(8) . . ?
C22 C21 C13 129.4(9) . . ?
C13B C21 C13 39.8(15) . . ?
C23 C22 C21 122.5(9) . . ?
C22 C23 C24 121.1(9) . . ?
C23 C24 C25 118.3(9) . . ?
C24 C25 C26 118.7(9) . . ?
C21 C26 C25 122.7(8) . . ?
C51 N C61 111.0(6) . . ?
C51 N C41 111.1(6) . . ?
C61 N C41 106.7(5) . . ?
C51 N C31 106.2(5) . . ?
C61 N C31 111.2(6) . . ?
C41 N C31 110.6(5) . . ?
C32 C31 N 115.1(6) . . ?
N C41 C42 116.4(6) . . ?
N C51 C52 114.6(6) . . ?
N C61 C62 114.2(7) . . ?

loop_
_geom_bond_atom_site_label_1
_geom_bond_atom_site_label_2
_geom_bond_distance
_geom_bond_site_symmetry_2
_geom_bond_publ_flag
Ni C12 1.943(9) . ?
Ni C11 2.030(8) . ?
Ni C13 2.032(9) . ?
Ni C12B 2.04(4) . ?
Ni B3 2.082(8) . ?
Ni B6 2.096(7) . ?
Ni B11 2.096(8) . ?
Ni C7 2.146(7) . ?
Ni C1 2.147(7) . ?
Ni C13B 2.15(3) . ?
C1 B4 1.690(11) . ?
C1 B5 1.696(11) . ?
C1 B6 1.698(11) . ?
C1 B3 1.715(11) . ?
B3 C7 1.693(12) . ?
B3 B8 1.787(12) . ?
B3 B4 1.802(12) . ?
B4 B9 1.762(12) . ?
B4 B5 1.771(12) . ?
B4 B8 1.771(12) . ?
B5 B9 1.762(12) . ?
B5 B10 1.782(12) . ?
B5 B6 1.784(12) . ?
B6 B10 1.788(12) . ?
B6 B11 1.829(12) . ?
C7 B8 1.684(11) . ?
C7 B12 1.690(12) . ?
C7 B11 1.702(12) . ?
B8 B12 1.762(13) . ?
B8 B9 1.772(13) . ?
B9 B12 1.769(12) . ?
B9 B10 1.818(12) . ?
B10 B12 1.777(13) . ?
B10 B11 1.790(12) . ?
B11 B12 1.782(12) . ?
C11 C12 1.395(14) . ?
C11 C12B 1.61(4) . ?
C12 C13 1.411(17) . ?
C13 C21 1.485(13) . ?
C12B C13B 1.40(6) . ?
C13B C21 1.44(4) . ?
C21 C26 1.367(11) . ?
C21 C22 1.371(13) . ?
C22 C23 1.349(15) . ?
C23 C24 1.379(15) . ?
C24 C25 1.392(14) . ?
C25 C26 1.392(12) . ?
N C51 1.504(9) . ?
N C61 1.507(9) . ?
N C41 1.508(8) . ?
N C31 1.512(9) . ?
C31 C32 1.511(10) . ?
C41 C42 1.513(11) . ?
C51 C52 1.528(11) . ?
C61 C62 1.518(11) . ?
